data_2204011
loop_
_publ_author_name
'Rodrigues, B. L.'

_publ_section_title
;
 Acetatobis(1,10-phenanthroline)zinc(II) tetrafluoroborate
;
_journal_issue 8
_journal_name_full 'Acta Crystallographica Section E'
_journal_page_first m1166
_journal_page_last m1168
_journal_paper_doi 10.1107/S1600536804017477
_journal_volume 60
_journal_year 2004
_chemical_formula_iupac '[Zn (C2 H3 O2) (C12 H8 N2)2] B F4'
_chemical_formula_moiety 'C26 H19 N4 O2 Zn +, B F4 -'
_chemical_formula_sum 'C26 H19 B F4 N4 O2 Zn'
_chemical_formula_weight 571.63
_chemical_name_systematic 'acetatobis(1,10-phenantroline)zinc(II) tetrafluorborate'
_space_group_IT_number 14
_symmetry_cell_setting monoclinic
_symmetry_space_group_name_Hall '-P 2yn'
_symmetry_space_group_name_H-M 'P 1 21/n 1'
_atom_sites_solution_hydrogens geom
_atom_sites_solution_primary direct
_atom_sites_solution_secondary difmap
_audit_creation_method 'WinGX routine CIF_UPDATE'
_cell_angle_alpha 90
_cell_angle_beta 95.803(3)
_cell_angle_gamma 90
_cell_formula_units_Z 4
_cell_length_a 8.2289(5)
_cell_length_b 19.2134(11)
_cell_length_c 15.6534(5)
_cell_measurement_reflns_used 5441
_cell_measurement_temperature 293(2)
_cell_measurement_theta_max 27.485
_cell_measurement_theta_min 0.998
_cell_volume 2462.2(2)
_computing_cell_refinement COLLECT
_computing_data_collection 'COLLECT (Nonius, 1999)'
_computing_data_reduction COLLECT
_computing_molecular_graphics 'ORTEP-3 (Farrugia, 1997)'
_computing_publication_material 'WinGX (Farrugia, 1999)'
_computing_structure_refinement 'SHELXL97 (Sheldrick, 1997)'
_computing_structure_solution 'SHELXS97 (Sheldrick, 1997)'
_diffrn_ambient_temperature 293
_diffrn_detector_area_resol_mean 9
_diffrn_measured_fraction_theta_full 0.998
_diffrn_measured_fraction_theta_max 0.998
_diffrn_measurement_device '95mm CCD camera on \k-goniostat'
_diffrn_measurement_device_type 'Nonius KappaCCD'
_diffrn_measurement_method CCD
_diffrn_radiation_monochromator 'horizonally mounted graphite crystal'
_diffrn_radiation_type MoK\a
_diffrn_radiation_wavelength 0.71073
_diffrn_reflns_av_R_equivalents 0.055
_diffrn_reflns_limit_h_max 9
_diffrn_reflns_limit_h_min -9
_diffrn_reflns_limit_k_max 22
_diffrn_reflns_limit_k_min -21
_diffrn_reflns_limit_l_max 18
_diffrn_reflns_limit_l_min -18
_diffrn_reflns_number 7832
_diffrn_reflns_theta_full 25
_diffrn_reflns_theta_max 25
_diffrn_reflns_theta_min 2.69
_diffrn_standards_number 0
_exptl_absorpt_coefficient_mu 1.06
_exptl_absorpt_correction_type none
_exptl_crystal_colour colorless
_exptl_crystal_density_diffrn 1.542
_exptl_crystal_density_method 'not measured'
_exptl_crystal_description prism
_exptl_crystal_F_000 1160
_exptl_crystal_size_max 0.13
_exptl_crystal_size_mid 0.1
_exptl_crystal_size_min 0.08
_refine_diff_density_max 0.4
_refine_diff_density_min -0.328
_refine_ls_extinction_method none
_refine_ls_goodness_of_fit_ref 0.939
_refine_ls_hydrogen_treatment mixed
_refine_ls_matrix_type full
_refine_ls_number_parameters 343
_refine_ls_number_reflns 4329
_refine_ls_number_restraints 0
_refine_ls_restrained_S_all 0.939
_refine_ls_R_factor_gt 0.0501
_refine_ls_shift/su_max 0.001
_refine_ls_structure_factor_coef Fsqd
_refine_ls_weighting_details 'calc w = 1/[\s^2^(Fo^2^)+(0.0543P)^2^] where P = (Fo^2^+2Fc^2^)/3'
_refine_ls_weighting_scheme calc
_refine_ls_wR_factor_ref 0.1156
_reflns_number_gt 2440
_reflns_number_total 4329
_reflns_threshold_expression I>2\s(I)
_cod_data_source_file cv6341.cif
_cod_data_source_block I
_cod_depositor_comments
;
The following automatic conversions were performed:

'_chemical_melting_point' value 'not measured' was changed to '?' -
the value is undefined or not given.

Automatic conversion script
Id: cif_fix_values 1646 2011-03-28 12:23:43Z adriana 

The following automatic conversions were performed:

'_chemical_melting_point' value 'not measured' was changed to '?' -
the value is undefined or not given.

Automatic conversion script
Id: cif_fix_values 1715 2011-07-08 13:25:40Z adriana 
;
_cod_original_sg_symbol_H-M 'P 21/n'
_cod_database_code 2204011
_cod_database_fobs_code 2204011

loop_
_symmetry_equiv_pos_as_xyz
'x, y, z'
'-x+1/2, y+1/2, -z+1/2'
'-x, -y, -z'
'x-1/2, -y-1/2, z-1/2'

loop_
_atom_site_label
_atom_site_fract_x
_atom_site_fract_y
_atom_site_fract_z
_atom_site_U_iso_or_equiv
_atom_site_adp_type
_atom_site_calc_flag
_atom_site_refinement_flags
_atom_site_occupancy
_atom_site_type_symbol
F1 1.1895(4) -0.04229(19) 0.20489(18) 0.1146(11) Uani d . 1 F
B 1.3417(9) -0.0207(3) 0.1908(4) 0.0735(17) Uani d . 1 B
F4 1.4353(4) -0.01471(19) 0.26683(17) 0.1171(11) Uani d . 1 F
F3 1.4075(4) -0.07134(19) 0.1439(2) 0.1397(14) Uani d . 1 F
F2 1.3377(5) 0.03776(19) 0.1475(2) 0.1514(15) Uani d . 1 F
Zn1 0.93732(6) 0.16594(2) 0.32563(2) 0.04793(19) Uani d . 1 Zn
N3 0.8902(4) 0.09970(18) 0.21536(18) 0.0513(9) Uani d . 1 N
N2 1.0042(4) 0.23372(17) 0.43280(17) 0.0451(8) Uani d . 1 N
C41 0.6354(5) 0.1656(2) 0.3495(2) 0.0505(10) Uani d . 1 C
N1 1.0924(4) 0.10123(17) 0.40428(17) 0.0446(8) Uani d . 1 N
C9 1.0854(4) 0.1983(2) 0.4989(2) 0.0416(9) Uani d . 1 C
N4 1.0561(4) 0.21999(17) 0.23161(17) 0.0467(8) Uani d . 1 N
C5 1.1347(4) 0.1291(2) 0.4835(2) 0.0395(9) Uani d . 1 C
O2 0.6974(4) 0.21101(16) 0.30573(16) 0.0684(9) Uani d . 1 O
C11 0.9880(5) 0.3316(2) 0.5255(3) 0.0572(11) Uani d . 1 C
H11 0.9545 0.3773 0.5326 0.069 Uiso calc R 1 H
C3 1.2739(6) 0.0247(2) 0.5303(3) 0.0660(13) Uani d . 1 C
H3 1.3346 -0.0016 0.572 0.079 Uiso calc R 1 H
C29 1.0321(5) 0.1904(2) 0.1519(2) 0.0446(10) Uani d . 1 C
O1 0.7223(4) 0.12268(16) 0.39153(18) 0.0709(9) Uani d . 1 O
C25 0.9451(5) 0.1270(2) 0.1439(2) 0.0458(10) Uani d . 1 C
C27 1.0530(6) 0.1886(3) -0.0018(2) 0.0650(13) Uani d . 1 C
H27 1.0899 0.2088 -0.0503 0.078 Uiso calc R 1 H
C30 1.1729(5) 0.2853(2) 0.0912(3) 0.0625(12) Uani d . 1 C
H30 1.2116 0.3076 0.0446 0.075 Uiso calc R 1 H
C32 1.1371(5) 0.2793(2) 0.2393(2) 0.0547(11) Uani d . 1 C
H32 1.1544 0.2994 0.2935 0.066 Uiso calc R 1 H
C12 0.9587(5) 0.2983(2) 0.4462(2) 0.0534(11) Uani d . 1 C
H12 0.9044 0.3228 0.4007 0.064 Uiso calc R 1 H
C7 1.2076(5) 0.1870(3) 0.6465(2) 0.0612(12) Uani d . 1 C
H7 1.2287 0.2056 0.7013 0.073 Uiso calc R 1 H
C10 1.0670(5) 0.2956(2) 0.5923(3) 0.0604(12) Uani d . 1 C
H10 1.0862 0.3166 0.6459 0.072 Uiso calc R 1 H
C8 1.1189(5) 0.2281(2) 0.5810(2) 0.0480(10) Uani d . 1 C
C28 1.0881(5) 0.2222(2) 0.0798(2) 0.0524(11) Uani d . 1 C
C24 0.9117(5) 0.0955(2) 0.0627(2) 0.0535(11) Uani d . 1 C
C2 1.2333(6) -0.0026(2) 0.4506(3) 0.0756(14) Uani d . 1 C
H2 1.2667 -0.0473 0.4374 0.091 Uiso calc R 1 H
C4 1.2253(5) 0.0913(2) 0.5494(2) 0.0506(11) Uani d . 1 C
C21 0.8047(6) 0.0416(2) 0.2082(3) 0.0656(13) Uani d . 1 C
H21 0.7686 0.0224 0.2574 0.079 Uiso calc R 1 H
C1 1.1408(5) 0.0375(2) 0.3888(3) 0.0593(12) Uani d . 1 C
H1 1.1124 0.0185 0.3347 0.071 Uiso calc R 1 H
C6 1.2608(5) 0.1231(3) 0.6316(2) 0.0629(13) Uani d . 1 C
H6 1.3218 0.099 0.6753 0.075 Uiso calc R 1 H
C26 0.9689(6) 0.1292(3) -0.0100(2) 0.0640(13) Uani d . 1 C
H26 0.947 0.1094 -0.0642 0.077 Uiso calc R 1 H
C23 0.8205(6) 0.0347(3) 0.0575(3) 0.0654(13) Uani d . 1 C
H23 0.7967 0.0125 0.005 0.079 Uiso calc R 1 H
C31 1.1983(5) 0.3138(2) 0.1710(3) 0.0655(13) Uani d . 1 C
H31 1.2553 0.3554 0.1798 0.079 Uiso calc R 1 H
C22 0.7659(6) 0.0077(3) 0.1301(3) 0.0740(14) Uani d . 1 C
H22 0.7037 -0.0328 0.1274 0.089 Uiso calc R 1 H
C42 0.4546(5) 0.1629(3) 0.3500(3) 0.0894(17) Uani d . 1 C
H42A 0.4257 0.1237 0.3835 0.134 Uiso calc R 1 H
H42B 0.4044 0.1581 0.2922 0.134 Uiso calc R 1 H
H42C 0.4171 0.205 0.3746 0.134 Uiso calc R 1 H

loop_
_atom_site_aniso_label
_atom_site_aniso_U_11
_atom_site_aniso_U_22
_atom_site_aniso_U_33
_atom_site_aniso_U_12
_atom_site_aniso_U_13
_atom_site_aniso_U_23
F1 0.083(2) 0.151(3) 0.111(2) -0.016(2) 0.0131(17) -0.028(2)
B 0.087(5) 0.073(5) 0.062(4) 0.001(4) 0.011(3) -0.005(3)
F4 0.103(2) 0.158(3) 0.0840(19) -0.006(2) -0.0215(17) 0.0035(19)
F3 0.146(3) 0.118(3) 0.166(3) -0.004(3) 0.069(2) -0.056(3)
F2 0.196(4) 0.103(3) 0.149(3) -0.004(3) -0.014(3) 0.059(2)
Zn1 0.0525(3) 0.0521(3) 0.0390(3) -0.0006(3) 0.00350(19) 0.0001(2)
N3 0.058(2) 0.050(2) 0.0460(19) -0.003(2) 0.0079(16) 0.0005(16)
N2 0.051(2) 0.042(2) 0.0428(18) 0.0001(17) 0.0057(15) 0.0027(16)
C41 0.050(3) 0.054(3) 0.047(2) -0.001(3) 0.006(2) -0.006(2)
N1 0.049(2) 0.042(2) 0.0428(18) 0.0008(17) 0.0072(14) -0.0051(15)
C9 0.039(2) 0.044(3) 0.043(2) -0.004(2) 0.0089(17) -0.0021(19)
N4 0.046(2) 0.049(2) 0.0445(18) -0.0031(18) 0.0053(14) 0.0020(16)
C5 0.036(2) 0.043(3) 0.040(2) -0.005(2) 0.0046(17) 0.0016(19)
O2 0.074(2) 0.075(2) 0.0556(16) -0.0100(19) 0.0034(14) 0.0174(16)
C11 0.061(3) 0.038(3) 0.072(3) 0.003(2) 0.007(2) -0.014(2)
C3 0.080(3) 0.054(3) 0.062(3) 0.009(3) -0.002(2) 0.017(2)
C29 0.045(3) 0.048(3) 0.041(2) 0.003(2) 0.0063(17) 0.0018(19)
O1 0.073(2) 0.059(2) 0.080(2) 0.0009(18) 0.0030(16) 0.0192(17)
C25 0.046(3) 0.051(3) 0.041(2) 0.005(2) 0.0050(18) -0.003(2)
C27 0.078(4) 0.076(4) 0.043(2) 0.008(3) 0.018(2) 0.004(2)
C30 0.070(3) 0.063(3) 0.057(3) 0.004(3) 0.020(2) 0.010(2)
C32 0.059(3) 0.051(3) 0.054(2) 0.000(2) 0.006(2) -0.005(2)
C12 0.061(3) 0.043(3) 0.055(3) 0.000(2) 0.0008(19) -0.001(2)
C7 0.071(3) 0.068(4) 0.042(2) -0.006(3) -0.007(2) -0.002(2)
C10 0.063(3) 0.062(3) 0.055(3) -0.012(3) 0.002(2) -0.012(2)
C8 0.050(3) 0.047(3) 0.046(2) -0.004(2) 0.0007(18) -0.005(2)
C28 0.054(3) 0.056(3) 0.049(2) 0.002(2) 0.0139(19) 0.002(2)
C24 0.056(3) 0.057(3) 0.047(2) 0.002(2) 0.0032(19) -0.010(2)
C2 0.101(4) 0.046(3) 0.080(3) 0.020(3) 0.012(3) -0.002(3)
C4 0.055(3) 0.045(3) 0.051(3) 0.001(2) 0.003(2) 0.006(2)
C21 0.081(4) 0.057(3) 0.060(3) -0.018(3) 0.013(2) 0.000(2)
C1 0.072(3) 0.046(3) 0.060(3) 0.004(3) 0.011(2) -0.007(2)
C6 0.067(3) 0.072(4) 0.047(3) -0.003(3) -0.009(2) 0.010(2)
C26 0.075(3) 0.080(4) 0.038(2) 0.008(3) 0.010(2) -0.008(2)
C23 0.072(3) 0.073(4) 0.051(3) 0.002(3) 0.002(2) -0.022(2)
C31 0.077(4) 0.054(3) 0.067(3) -0.015(3) 0.014(2) 0.006(2)
C22 0.087(4) 0.063(3) 0.072(3) -0.017(3) 0.009(3) -0.018(3)
C42 0.048(3) 0.108(5) 0.113(4) 0.005(3) 0.015(3) -0.003(3)

loop_
_atom_type_symbol
_atom_type_description
_atom_type_scat_dispersion_real
_atom_type_scat_dispersion_imag
_atom_type_scat_source
C C 0.0033 0.0016 'International Tables Vol C Tables 4.2.6.8 and 6.1.1.4'
H H 0 0 'International Tables Vol C Tables 4.2.6.8 and 6.1.1.4'
B B 0.0013 0.0007 'International Tables Vol C Tables 4.2.6.8 and 6.1.1.4'
F F 0.0171 0.0103 'International Tables Vol C Tables 4.2.6.8 and 6.1.1.4'
N N 0.0061 0.0033 'International Tables Vol C Tables 4.2.6.8 and 6.1.1.4'
Zn Zn 0.2839 1.4301 'International Tables Vol C Tables 4.2.6.8 and 6.1.1.4'
O O 0.0106 0.006 'International Tables Vol C Tables 4.2.6.8 and 6.1.1.4'

loop_
_geom_angle_atom_site_label_1
_geom_angle_atom_site_label_2
_geom_angle_atom_site_label_3
_geom_angle
_geom_angle_publ_flag
F2 B F4 111.3(5) ?
F2 B F1 111.7(6) ?
F4 B F1 109.5(4) ?
F2 B F3 108.9(5) ?
F4 B F3 108.2(5) ?
F1 B F3 107.0(5) ?
N1 Zn1 O1 88.41(11) yes
N1 Zn1 O2 145.25(11) yes
N1 Zn1 N2 78.94(12) yes
N1 Zn1 N3 99.82(12) yes
N1 Zn1 N4 113.81(12) yes
N2 Zn1 O1 90.95(11) yes
N2 Zn1 O2 91.59(11) yes
N2 Zn1 N3 175.29(12) yes
N2 Zn1 N4 98.37(12) yes
N3 Zn1 O1 93.56(11) yes
N3 Zn1 O2 91.95(11) yes
N3 Zn1 N4 77.92(12) yes
N4 Zn1 O1 157.13(11) yes
N4 Zn1 O2 100.56(11) yes
O1 Zn1 O2 58.12(11) yes
N1 Zn1 C41 117.24(13) ?
N4 Zn1 C41 128.88(13) ?
N3 Zn1 C41 90.98(12) ?
O2 Zn1 C41 29.29(11) ?
N2 Zn1 C41 93.63(12) ?
O1 Zn1 C41 28.97(11) ?
C21 N3 C25 118.5(3) ?
C21 N3 Zn1 128.4(3) ?
C25 N3 Zn1 112.7(3) ?
C12 N2 C9 118.4(3) ?
C12 N2 Zn1 129.8(3) ?
C9 N2 Zn1 111.0(3) ?
O1 C41 O2 120.7(4) ?
O1 C41 C42 119.9(4) ?
O2 C41 C42 119.4(4) ?
O1 C41 Zn1 63.9(2) ?
O2 C41 Zn1 57.3(2) ?
C42 C41 Zn1 171.7(3) ?
C1 N1 C5 118.6(3) ?
C1 N1 Zn1 128.5(3) ?
C5 N1 Zn1 112.8(3) ?
N2 C9 C8 121.9(4) ?
N2 C9 C5 117.9(3) ?
C8 C9 C5 120.1(3) ?
C32 N4 C29 117.8(3) ?
C32 N4 Zn1 128.6(3) ?
C29 N4 Zn1 113.3(3) ?
N1 C5 C4 122.0(4) ?
N1 C5 C9 118.1(3) ?
C4 C5 C9 119.9(3) ?
C41 O2 Zn1 93.4(3) ?
C10 C11 C12 118.4(4) ?
C2 C3 C4 120.3(4) ?
N4 C29 C28 121.6(4) ?
N4 C29 C25 117.7(3) ?
C28 C29 C25 120.6(3) ?
C41 O1 Zn1 87.1(2) ?
N3 C25 C24 121.8(4) ?
N3 C25 C29 118.0(3) ?
C24 C25 C29 120.1(3) ?
C26 C27 C28 121.8(4) ?
C31 C30 C28 119.6(4) ?
N4 C32 C31 124.0(4) ?
N2 C12 C11 123.2(4) ?
C6 C7 C8 122.4(4) ?
C11 C10 C8 120.5(4) ?
C10 C8 C9 117.6(4) ?
C10 C8 C7 124.5(4) ?
C9 C8 C7 117.9(4) ?
C30 C28 C29 118.3(4) ?
C30 C28 C27 123.8(4) ?
C29 C28 C27 117.9(4) ?
C23 C24 C25 118.0(4) ?
C23 C24 C26 123.7(4) ?
C25 C24 C26 118.2(4) ?
C3 C2 C1 119.0(4) ?
C3 C4 C5 117.4(4) ?
C3 C4 C6 123.7(4) ?
C5 C4 C6 118.9(4) ?
N3 C21 C22 122.9(4) ?
N1 C1 C2 122.6(4) ?
C7 C6 C4 120.8(4) ?
C27 C26 C24 121.3(4) ?
C22 C23 C24 119.6(4) ?
C30 C31 C32 118.6(4) ?
C23 C22 C21 119.1(4) ?
C10 C11 H11 120.8 ?
C12 C11 H11 120.8 ?
C2 C3 H3 119.8 ?
C4 C3 H3 119.8 ?
C26 C27 H27 119.1 ?
C28 C27 H27 119.1 ?
C31 C30 H30 120.2 ?
C28 C30 H30 120.2 ?
N4 C32 H32 118.0 ?
C31 C32 H32 118.0 ?
N2 C12 H12 118.4 ?
C11 C12 H12 118.4 ?
C6 C7 H7 118.8 ?
C8 C7 H7 118.8 ?
C11 C10 H10 119.8 ?
C8 C10 H10 119.8 ?
C3 C2 H2 120.5 ?
C1 C2 H2 120.5 ?
N3 C21 H21 118.5 ?
C22 C21 H21 118.5 ?
N1 C1 H1 118.7 ?
C2 C1 H1 118.7 ?
C7 C6 H6 119.6 ?
C4 C6 H6 119.6 ?
C27 C26 H26 119.3 ?
C24 C26 H26 119.3 ?
C22 C23 H23 120.2 ?
C24 C23 H23 120.2 ?
C30 C31 H31 120.7 ?
C32 C31 H31 120.7 ?
C23 C22 H22 120.5 ?
C21 C22 H22 120.5 ?
C41 C42 H42A 109.5 ?
C41 C42 H42B 109.5 ?
H42A C42 H42B 109.5 ?
C41 C42 H42C 109.5 ?
H42A C42 H42C 109.5 ?
H42B C42 H42C 109.5 ?

loop_
_geom_bond_atom_site_label_1
_geom_bond_atom_site_label_2
_geom_bond_distance
_geom_bond_publ_flag
F1 B 1.359(6) ?
B F2 1.311(6) ?
B F4 1.356(6) ?
B F3 1.363(6) ?
Zn1 O1 2.293(3) yes
Zn1 O2 2.149(3) yes
Zn1 N1 2.091(3) yes
Zn1 N2 2.151(3) yes
Zn1 N3 2.148(3) yes
Zn1 N4 2.119(3) yes
Zn1 C41 2.550(4) ?
N3 C21 1.319(5) ?
N3 C25 1.354(4) ?
N2 C12 1.319(5) ?
N2 C9 1.356(4) ?
C41 O1 1.237(5) ?
C41 O2 1.250(5) ?
C41 C42 1.489(6) ?
N1 C1 1.317(5) ?
N1 C5 1.364(4) ?
C9 C8 1.408(5) ?
C9 C5 1.419(5) ?
N4 C32 1.320(5) ?
N4 C29 1.367(4) ?
C5 C4 1.411(5) ?
C11 C10 1.363(5) ?
C11 C12 1.396(5) ?
C3 C2 1.364(5) ?
C3 C4 1.383(5) ?
C29 C28 1.402(5) ?
C29 C25 1.411(5) ?
C25 C24 1.410(5) ?
C27 C26 1.334(6) ?
C27 C28 1.434(5) ?
C30 C31 1.360(5) ?
C30 C28 1.401(5) ?
C32 C31 1.393(5) ?
C7 C6 1.331(6) ?
C7 C8 1.433(5) ?
C10 C8 1.383(6) ?
C24 C23 1.386(6) ?
C24 C26 1.430(5) ?
C2 C1 1.401(6) ?
C4 C6 1.428(5) ?
C21 C22 1.394(5) ?
C23 C22 1.365(5) ?
C3 H3 0.9300 ?
C27 H27 0.9300 ?
C30 H30 0.9300 ?
C32 H32 0.9300 ?
C12 H12 0.9300 ?
C7 H7 0.9300 ?
C10 H10 0.9300 ?
C2 H2 0.9300 ?
C21 H21 0.9300 ?
C1 H1 0.9300 ?
C6 H6 0.9300 ?
C26 H26 0.9300 ?
C23 H23 0.9300 ?
C31 H31 0.9300 ?
C22 H22 0.9300 ?
C42 H42A 0.9600 ?
C42 H42B 0.9600 ?
C42 H42C 0.9600 ?
